data_7023651
loop_
_publ_author_name
'Pacheco, Mario'
'Cuevas, Alicia'
'Gonz\'alez-Platas, Javier'
'Faccio, Ricardo'
'Lloret, Francesc'
'Julve, Miguel'
'Kremer, Carlos'

_publ_section_title
;
 Synthesis, crystal structure and magnetic properties of the Re(ii)
 complexes NBu4[Re(NO)Br4(L)] (L = pyridine and diazine type ligands).
;
_journal_issue 43
_journal_name_full 'Dalton transactions (Cambridge, England : 2003)'
_journal_page_first 15361
_journal_page_last 15371
_journal_paper_doi 10.1039/c3dt51699g
_journal_volume 42
_journal_year 2013
_chemical_formula_moiety 'C16 H36 N, C4 H4 Br4 N3 O Re'
_chemical_formula_sum 'C20 H40 Br4 N4 O Re'
_chemical_formula_weight 858.37
_space_group_crystal_system triclinic
_space_group_IT_number 2
_space_group_name_Hall '-P 1'
_space_group_name_H-M_alt 'P -1'
_symmetry_space_group_name_Hall '-P 1'
_symmetry_space_group_name_H-M 'P -1'
_atom_sites_solution_hydrogens geom
_audit_creation_method SHELXL-97
_cell_angle_alpha 70.37(12)
_cell_angle_beta 66.40(5)
_cell_angle_gamma 85.37(10)
_cell_formula_units_Z 2
_cell_length_a 11.858(5)
_cell_length_b 12.02(2)
_cell_length_c 12.483(11)
_cell_measurement_reflns_used 25
_cell_measurement_temperature 293(2)
_cell_measurement_theta_max 35.23
_cell_measurement_theta_min 28.06
_cell_volume 1533(3)
_computing_cell_refinement
;
        MSC-AFC Diffractometer Control Software, 1993
;
_computing_data_collection
;
        MSC-AFC Diffractometer Control Software, 1993
;
_computing_data_reduction
;
        MSC-AFC Diffractometer Control Software, 1993
;
_computing_molecular_graphics 'ORTEP (Farrugia, 1997)'
_computing_publication_material 'PLATON (Spek, 2009)'
_computing_structure_refinement 'SHELXL-97 (Sheldrick, 2008)'
_computing_structure_solution 'SHELXS-97 (Sheldrick, 1990)'
_diffrn_ambient_temperature 293(2)
_diffrn_measured_fraction_theta_full 0.999
_diffrn_measured_fraction_theta_max 0.999
_diffrn_measurement_device_type 'Rigaku AFC-7S'
_diffrn_measurement_method \q/2\q
_diffrn_radiation_monochromator graphite
_diffrn_radiation_source 'fine-focus sealed tube'
_diffrn_radiation_type MoK\a
_diffrn_radiation_wavelength 0.71073
_diffrn_reflns_av_R_equivalents 0.1142
_diffrn_reflns_av_unetI/netI 0.1049
_diffrn_reflns_Laue_measured_fraction_full 0.999
_diffrn_reflns_Laue_measured_fraction_max 0.999
_diffrn_reflns_limit_h_max 15
_diffrn_reflns_limit_h_min -15
_diffrn_reflns_limit_k_max 1
_diffrn_reflns_limit_k_min -15
_diffrn_reflns_limit_l_max 15
_diffrn_reflns_limit_l_min -16
_diffrn_reflns_number 8051
_diffrn_reflns_point_group_measured_fraction_full 0.999
_diffrn_reflns_point_group_measured_fraction_max 0.999
_diffrn_reflns_theta_full 25.242
_diffrn_reflns_theta_max 27.510
_diffrn_reflns_theta_min 2.067
_diffrn_standards_decay_% -6.5
_diffrn_standards_interval_count 300
_diffrn_standards_number 32
_exptl_absorpt_coefficient_mu 9.193
_exptl_absorpt_correction_T_max 0.999
_exptl_absorpt_correction_T_min 0.819
_exptl_absorpt_correction_type psi-scan
_exptl_absorpt_process_details
;
        MSC-AFC Diffractometer Control Software, 1993
;
_exptl_crystal_colour white
_exptl_crystal_density_diffrn 1.860
_exptl_crystal_density_method 'not measured'
_exptl_crystal_description plate
_exptl_crystal_F_000 822
_exptl_crystal_size_max 0.2
_exptl_crystal_size_mid 0.2
_exptl_crystal_size_min 0.05
_refine_diff_density_max 4.645
_refine_diff_density_min -2.163
_refine_diff_density_rms 0.299
_refine_ls_extinction_method none
_refine_ls_goodness_of_fit_ref 1.009
_refine_ls_hydrogen_treatment constr
_refine_ls_matrix_type full
_refine_ls_number_parameters 271
_refine_ls_number_reflns 7042
_refine_ls_number_restraints 98
_refine_ls_restrained_S_all 1.011
_refine_ls_R_factor_all 0.1996
_refine_ls_R_factor_gt 0.1013
_refine_ls_shift/su_max 0.000
_refine_ls_shift/su_mean 0.000
_refine_ls_structure_factor_coef Fsqd
_refine_ls_weighting_details
;
 w=1/[\s^2^(Fo^2^)+(0.2000P)^2^]
 where P=(Fo^2^+2Fc^2^)/3
;
_refine_ls_weighting_scheme calc
_refine_ls_wR_factor_gt 0.2547
_refine_ls_wR_factor_ref 0.3250
_reflns_Friedel_coverage 0.000
_reflns_number_gt 3028
_reflns_number_total 7042
_reflns_threshold_expression 'I > 2\s(I)'
_cod_data_source_file c3dt51699g.txt
_cod_data_source_block pyz
_cod_database_code 7023651
_shelx_space_group_comment
;
The symmetry employed for this shelxl refinement is uniquely defined
by the following loop, which should always be used as a source of
symmetry information in preference to the above space-group names.
They are only intended as comments.
;
_shelxl_version_number 2012-9

loop_
_space_group_symop_operation_xyz
'x, y, z'
'-x, -y, -z'

loop_
_atom_site_label
_atom_site_type_symbol
_atom_site_fract_x
_atom_site_fract_y
_atom_site_fract_z
_atom_site_U_iso_or_equiv
_atom_site_adp_type
_atom_site_occupancy
_atom_site_site_symmetry_order
_atom_site_calc_flag
_atom_site_refinement_flags_posn
_atom_site_refinement_flags_adp
Re Re 0.29672(6) 0.30759(6) 0.82179(7) 0.0795(4) Uani 1 1 d . .
N1 N 0.3421(15) 0.2395(17) 0.9389(17) 0.111(5) Uani 1 1 d . .
O1 O 0.3716(19) 0.1846(16) 1.0235(19) 0.157(7) Uani 1 1 d . .
Br1 Br 0.43150(17) 0.48988(19) 0.7563(2) 0.0966(6) Uani 1 1 d . .
Br2 Br 0.11701(17) 0.4027(2) 0.9426(2) 0.0979(6) Uani 1 1 d . .
Br3 Br 0.1533(2) 0.13753(18) 0.8709(3) 0.1238(9) Uani 1 1 d . .
Br4 Br 0.4685(2) 0.2311(3) 0.6707(3) 0.1421(11) Uani 1 1 d . .
N2 N 0.2400(10) 0.4041(14) 0.6678(13) 0.091(4) Uani 1 1 d D .
N3 N 0.1606(12) 0.5251(18) 0.4761(14) 0.129(7) Uani 1 1 d D .
N4 N 0.7083(12) 0.2317(11) 0.0599(13) 0.076(3) Uani 1 1 d . .
C1 C 0.1242(12) 0.390(2) 0.6804(16) 0.149(11) Uani 1 1 d D .
H1 H 0.0689 0.3357 0.7521 0.178 Uiso 1 1 calc R U
C2 C 0.0856(17) 0.456(3) 0.5882(15) 0.179(15) Uani 1 1 d D .
H2 H 0.0019 0.4509 0.6052 0.215 Uiso 1 1 calc R U
C3 C 0.2762(13) 0.539(3) 0.4642(16) 0.169(13) Uani 1 1 d D .
H3 H 0.3322 0.5910 0.3911 0.203 Uiso 1 1 calc R U
C4 C 0.3146(16) 0.4774(18) 0.5578(13) 0.124(8) Uani 1 1 d D .
H4 H 0.3970 0.4876 0.5433 0.149 Uiso 1 1 calc R U
C11 C 0.595(2) 0.153(3) 0.154(2) 0.145(9) Uani 1 1 d D U
H11A H 0.5457 0.1474 0.1092 0.175 Uiso 1 1 calc R U
H11B H 0.6228 0.0740 0.1815 0.175 Uiso 1 1 calc R U
C12 C 0.513(2) 0.179(3) 0.263(2) 0.173(10) Uani 1 1 d D U
H12A H 0.4818 0.2559 0.2378 0.208 Uiso 1 1 calc R U
H12B H 0.5597 0.1825 0.3103 0.208 Uiso 1 1 calc R U
C13 C 0.408(2) 0.091(2) 0.344(2) 0.136(8) Uani 1 1 d D U
H13A H 0.4375 0.0130 0.3689 0.164 Uiso 1 1 calc R U
H13B H 0.3576 0.0892 0.2993 0.164 Uiso 1 1 calc R U
C14 C 0.332(3) 0.125(4) 0.457(3) 0.231(17) Uani 1 1 d D U
H14A H 0.2616 0.0698 0.5088 0.347 Uiso 1 1 calc R U
H14B H 0.3040 0.2032 0.4316 0.347 Uiso 1 1 calc R U
H14C H 0.3809 0.1241 0.5023 0.347 Uiso 1 1 calc R U
C21 C 0.7857(19) 0.248(3) 0.121(2) 0.164(11) Uani 1 1 d D U
H21A H 0.8612 0.2894 0.0540 0.197 Uiso 1 1 calc R U
H21B H 0.7447 0.3043 0.1624 0.197 Uiso 1 1 calc R U
C22 C 0.824(2) 0.161(3) 0.207(2) 0.173(11) Uani 1 1 d D U
H22A H 0.7499 0.1200 0.2761 0.208 Uiso 1 1 calc R U
H22B H 0.8662 0.1040 0.1672 0.208 Uiso 1 1 calc R U
C23 C 0.900(2) 0.190(3) 0.257(3) 0.185(12) Uani 1 1 d D U
H23A H 0.9467 0.2629 0.1982 0.222 Uiso 1 1 calc R U
H23B H 0.9590 0.1290 0.2590 0.222 Uiso 1 1 calc R U
C24 C 0.854(5) 0.204(6) 0.376(3) 0.34(3) Uani 1 1 d D U
H24A H 0.9212 0.2140 0.3964 0.510 Uiso 1 1 calc R U
H24B H 0.8022 0.1355 0.4372 0.510 Uiso 1 1 calc R U
H24C H 0.8061 0.2728 0.3741 0.510 Uiso 1 1 calc R U
C31 C 0.664(3) 0.3454(16) 0.002(2) 0.145(9) Uani 1 1 d D U
H31A H 0.6041 0.3278 -0.0260 0.174 Uiso 1 1 calc R U
H31B H 0.6210 0.3807 0.0654 0.174 Uiso 1 1 calc R U
C32 C 0.754(3) 0.4338(18) -0.102(3) 0.172(11) Uani 1 1 d D U
H32A H 0.7890 0.4036 -0.1707 0.206 Uiso 1 1 calc R U
H32B H 0.8203 0.4444 -0.0787 0.206 Uiso 1 1 calc R U
C33 C 0.707(2) 0.5510(16) -0.145(2) 0.128(8) Uani 1 1 d D U
H33A H 0.6680 0.5820 -0.0776 0.154 Uiso 1 1 calc R U
H33B H 0.6473 0.5447 -0.1782 0.154 Uiso 1 1 calc R U
C34 C 0.818(3) 0.632(2) -0.246(2) 0.167(12) Uani 1 1 d D U
H34A H 0.7912 0.7100 -0.2758 0.250 Uiso 1 1 calc R U
H34B H 0.8546 0.6016 -0.3138 0.250 Uiso 1 1 calc R U
H34C H 0.8772 0.6363 -0.2133 0.250 Uiso 1 1 calc R U
C41 C 0.783(3) 0.173(2) -0.028(2) 0.176(13) Uani 1 1 d D U
H41A H 0.8620 0.2171 -0.0753 0.212 Uiso 1 1 calc R U
H41B H 0.7972 0.0956 0.0200 0.212 Uiso 1 1 calc R U
C42 C 0.742(3) 0.156(3) -0.116(3) 0.190(12) Uani 1 1 d D U
H42A H 0.7323 0.2325 -0.1696 0.228 Uiso 1 1 calc R U
H42B H 0.6621 0.1129 -0.0716 0.228 Uiso 1 1 calc R U
C43 C 0.828(4) 0.091(4) -0.194(4) 0.244(17) Uani 1 1 d D U
H43A H 0.9109 0.1121 -0.2074 0.292 Uiso 1 1 calc R U
H43B H 0.8117 0.0069 -0.1457 0.292 Uiso 1 1 calc R U
C44 C 0.826(6) 0.106(4) -0.311(4) 0.33(3) Uani 1 1 d D U
H44A H 0.7725 0.0451 -0.3025 0.494 Uiso 1 1 calc R U
H44B H 0.9081 0.1009 -0.3683 0.494 Uiso 1 1 calc R U
H44C H 0.7970 0.1820 -0.3412 0.494 Uiso 1 1 calc R U

loop_
_atom_site_aniso_label
_atom_site_aniso_U_11
_atom_site_aniso_U_22
_atom_site_aniso_U_33
_atom_site_aniso_U_23
_atom_site_aniso_U_13
_atom_site_aniso_U_12
Re 0.0755(5) 0.0802(5) 0.1003(6) -0.0315(4) -0.0526(4) 0.0138(3)
N1 0.101(11) 0.149(15) 0.114(13) -0.043(12) -0.079(11) 0.031(10)
O1 0.189(18) 0.140(14) 0.168(18) -0.009(13) -0.128(16) -0.003(12)
Br1 0.0827(11) 0.1079(14) 0.1106(15) -0.0505(12) -0.0360(11) -0.0058(10)
Br2 0.0809(11) 0.1204(15) 0.0896(14) -0.0400(12) -0.0273(10) 0.0085(10)
Br3 0.1275(17) 0.0802(13) 0.189(3) -0.0301(15) -0.0993(18) 0.0010(11)
Br4 0.1025(15) 0.155(2) 0.222(3) -0.126(2) -0.0734(19) 0.0544(15)
N2 0.071(8) 0.128(13) 0.091(11) -0.053(10) -0.036(8) 0.002(8)
N3 0.113(13) 0.178(19) 0.089(13) -0.010(13) -0.059(11) 0.004(13)
N4 0.076(8) 0.076(8) 0.083(10) -0.029(8) -0.037(7) 0.004(7)
C1 0.091(14) 0.23(3) 0.097(17) 0.004(18) -0.051(13) -0.037(16)
C2 0.105(17) 0.28(4) 0.098(19) 0.04(2) -0.061(16) -0.04(2)
C3 0.087(15) 0.28(4) 0.080(16) 0.017(19) -0.027(13) -0.011(18)
C4 0.098(15) 0.18(2) 0.105(18) -0.054(18) -0.043(14) 0.000(15)
C11 0.116(17) 0.22(2) 0.120(19) -0.059(18) -0.055(14) -0.024(17)
C12 0.134(19) 0.22(2) 0.14(2) -0.001(19) -0.068(16) -0.010(18)
C13 0.120(17) 0.15(2) 0.109(18) -0.009(15) -0.039(14) -0.018(14)
C14 0.26(4) 0.27(4) 0.17(3) -0.05(3) -0.11(3) 0.02(4)
C21 0.065(11) 0.26(3) 0.127(19) 0.011(19) -0.045(12) -0.040(15)
C22 0.120(16) 0.28(3) 0.095(15) -0.003(18) -0.057(13) -0.056(18)
C23 0.131(19) 0.27(3) 0.12(2) 0.01(2) -0.065(17) -0.04(2)
C24 0.30(5) 0.42(6) 0.21(4) 0.03(5) -0.08(4) -0.19(4)
C31 0.25(3) 0.092(15) 0.118(18) -0.055(14) -0.086(19) 0.040(16)
C32 0.25(3) 0.115(17) 0.129(19) -0.034(15) -0.064(19) 0.039(18)
C33 0.17(2) 0.100(14) 0.137(18) -0.019(13) -0.105(16) 0.031(14)
C34 0.19(3) 0.18(3) 0.11(2) -0.001(19) -0.07(2) -0.04(2)
C41 0.29(3) 0.094(16) 0.099(19) -0.033(15) -0.03(2) 0.040(18)
C42 0.29(3) 0.126(19) 0.14(2) -0.064(17) -0.06(2) 0.02(2)
C43 0.32(4) 0.20(3) 0.18(3) -0.06(3) -0.07(3) 0.02(3)
C44 0.38(6) 0.29(5) 0.27(5) 0.00(5) -0.16(5) 0.09(5)

loop_
_atom_type_symbol
_atom_type_description
_atom_type_scat_dispersion_real
_atom_type_scat_dispersion_imag
_atom_type_scat_source
C C 0.0030 0.0020 'International Tables Vol C Tables 4.2.6.8 and 6.1.1.4'
H H 0.0000 0.0000 'International Tables Vol C Tables 4.2.6.8 and 6.1.1.4'
Br Br -0.2900 2.4600 'International Tables Vol C Tables 4.2.6.8 and 6.1.1.4'
N N 0.0060 0.0030 'International Tables Vol C Tables 4.2.6.8 and 6.1.1.4'
O O 0.0110 0.0060 'International Tables Vol C Tables 4.2.6.8 and 6.1.1.4'
Re Re -1.0180 7.2310 'International Tables Vol C Tables 4.2.6.8 and 6.1.1.4'

loop_
_geom_angle_atom_site_label_1
_geom_angle_atom_site_label_2
_geom_angle_atom_site_label_3
_geom_angle
N1 Re N2 177.6(7)
N1 Re Br2 96.3(6)
N2 Re Br2 82.9(4)
N1 Re Br3 94.9(7)
N2 Re Br3 87.4(4)
Br2 Re Br3 89.49(13)
N1 Re Br4 93.1(6)
N2 Re Br4 87.7(4)
Br2 Re Br4 170.59(10)
Br3 Re Br4 90.56(14)
N1 Re Br1 91.0(7)
N2 Re Br1 86.7(4)
Br2 Re Br1 89.13(13)
Br3 Re Br1 174.05(7)
Br4 Re Br1 89.86(14)
O1 N1 Re 176.2(18)
C4 N2 C1 115.0(15)
C4 N2 Re 124.8(10)
C1 N2 Re 120.2(10)
C3 N3 C2 114.1(15)
C41 N4 C21 106(2)
C41 N4 C31 113.4(17)
C21 N4 C31 111.5(18)
C41 N4 C11 108.9(18)
C21 N4 C11 110.3(16)
C31 N4 C11 106.6(18)
N2 C1 C2 120.7(16)
N3 C2 C1 124.3(17)
N3 C3 C4 121.7(16)
N2 C4 C3 123.6(17)
C12 C11 N4 122(2)
C11 C12 C13 114(2)
C12 C13 C14 109.1(19)
C22 C21 N4 129(2)
C23 C22 C21 122(2)
C22 C23 C24 123(2)
C32 C31 N4 118(2)
C31 C32 C33 116(2)
C32 C33 C34 107.0(17)
C42 C41 N4 122(3)
C41 C42 C43 114(2)
C44 C43 C42 119(3)

loop_
_geom_bond_atom_site_label_1
_geom_bond_atom_site_label_2
_geom_bond_distance
Re N1 1.688(15)
Re N2 2.215(14)
Re Br2 2.513(3)
Re Br3 2.517(4)
Re Br4 2.517(4)
Re Br1 2.518(5)
N1 O1 1.21(2)
N2 C4 1.336(3)
N2 C1 1.3361(12)
N3 C3 1.3358(12)
N3 C2 1.336(2)
N4 C41 1.46(3)
N4 C21 1.47(2)
N4 C31 1.48(2)
N4 C11 1.51(3)
C1 C2 1.3820(19)
C3 C4 1.3820(19)
C11 C12 1.44(2)
C12 C13 1.47(2)
C13 C14 1.51(2)
C21 C22 1.42(2)
C22 C23 1.41(2)
C23 C24 1.42(2)
C31 C32 1.45(2)
C32 C33 1.48(2)
C33 C34 1.52(2)
C41 C42 1.44(2)
C42 C43 1.48(2)
C43 C44 1.42(2)
